data_7240253
loop_
_publ_author_name
'Medvedev, Alexander G.'
'Grishanov, Dmitry A.'
'Churakov, Andrei V.'
'Mikhaylov, Alexey A.'
'Lev, Ovadia'
'Prikhodchenko, Petr V.'

_publ_section_title
;
 Hydroperoxo double hydrogen bonding: stabilization of hydroperoxo
 complexes exemplified by triphenylsilicon and triphenylgermanium
 hydroperoxides
;
_journal_issue 11
_journal_name_full CrystEngComm
_journal_page_first 1922
_journal_page_last 1928
_journal_paper_doi 10.1039/C9CE01882D
_journal_volume 22
_journal_year 2020
_chemical_formula_moiety 'C18 H16 O2 Si'
_chemical_formula_sum 'C18 H16 O2 Si'
_chemical_formula_weight 292.40
_space_group_IT_number 2
_space_group_name_Hall '-P 1'
_space_group_name_H-M_alt 'P -1'
_symmetry_cell_setting triclinic
_symmetry_space_group_name_Hall '-P 1'
_symmetry_space_group_name_H-M 'P -1'
_atom_sites_solution_hydrogens difmap
_atom_sites_solution_primary direct
_atom_sites_solution_secondary difmap
_audit_creation_method SHELXL-97
_audit_update_record
;
2019-05-12 deposited with the CCDC.	2020-01-07 downloaded from the CCDC.
;
_cell_angle_alpha 88.3116(11)
_cell_angle_beta 89.7934(11)
_cell_angle_gamma 65.7475(10)
_cell_formula_units_Z 4
_cell_length_a 9.8022(3)
_cell_length_b 11.3939(3)
_cell_length_c 14.9070(4)
_cell_measurement_reflns_used 7128
_cell_measurement_temperature 150(2)
_cell_measurement_theta_max 30.475
_cell_measurement_theta_min 2.647
_cell_volume 1517.23(7)
_computing_cell_refinement 'SAINT (Bruker, 2018)'
_computing_data_collection '<i>APEX3</i> (Bruker, 2018)'
_computing_data_reduction 'SAINT (Bruker, 2018)'
_computing_molecular_graphics 'SHELXTL (Sheldrick, 2008)'
_computing_publication_material 'SHELXTL (Sheldrick, 2008)'
_computing_structure_refinement 'SHELXTL (Sheldrick, 2008)'
_computing_structure_solution 'SHELXTL (Sheldrick, 2008)'
_diffrn_ambient_temperature 150(2)
_diffrn_measured_fraction_theta_full 0.993
_diffrn_measured_fraction_theta_max 0.993
_diffrn_measurement_device_type 'Bruker SMART APEX II'
_diffrn_measurement_method \w
_diffrn_radiation_monochromator graphite
_diffrn_radiation_source 'fine-focus sealed tube'
_diffrn_radiation_type MoK\a
_diffrn_radiation_wavelength 0.71073
_diffrn_reflns_av_R_equivalents 0.0281
_diffrn_reflns_av_sigmaI/netI 0.0383
_diffrn_reflns_limit_h_max 12
_diffrn_reflns_limit_h_min -12
_diffrn_reflns_limit_k_max 12
_diffrn_reflns_limit_k_min -14
_diffrn_reflns_limit_l_max 17
_diffrn_reflns_limit_l_min -19
_diffrn_reflns_number 17101
_diffrn_reflns_theta_full 27.00
_diffrn_reflns_theta_max 27.00
_diffrn_reflns_theta_min 2.28
_diffrn_standards_decay_% 0
_exptl_absorpt_coefficient_mu 0.156
_exptl_absorpt_correction_T_max 0.9922
_exptl_absorpt_correction_T_min 0.9402
_exptl_absorpt_correction_type multi-scan
_exptl_absorpt_process_details 'SADABS (Bruker, 2016)'
_exptl_crystal_colour colourless
_exptl_crystal_density_diffrn 1.280
_exptl_crystal_density_method 'not measured'
_exptl_crystal_description prism
_exptl_crystal_F_000 616
_exptl_crystal_size_max 0.40
_exptl_crystal_size_mid 0.20
_exptl_crystal_size_min 0.05
_refine_diff_density_max 0.366
_refine_diff_density_min -0.251
_refine_diff_density_rms 0.045
_refine_ls_extinction_method none
_refine_ls_goodness_of_fit_ref 1.037
_refine_ls_hydrogen_treatment refall
_refine_ls_matrix_type full
_refine_ls_number_parameters 507
_refine_ls_number_reflns 6582
_refine_ls_number_restraints 0
_refine_ls_restrained_S_all 1.037
_refine_ls_R_factor_all 0.0538
_refine_ls_R_factor_gt 0.0412
_refine_ls_shift/su_max 0.001
_refine_ls_shift/su_mean 0.000
_refine_ls_structure_factor_coef Fsqd
_refine_ls_weighting_details 'calc w=1/[\s^2^(Fo^2^)+(0.0346P)^2^+0.7851P] where P=(Fo^2^+2Fc^2^)/3'
_refine_ls_weighting_scheme calc
_refine_ls_wR_factor_gt 0.0913
_refine_ls_wR_factor_ref 0.0971
_reflns_number_gt 5395
_reflns_number_total 6582
_reflns_threshold_expression I>2\s(I)
_cod_data_source_file c9ce01882d3.cif
_cod_data_source_block a
_cod_depositor_comments 'Adding full bibliography for 7240253--7240255.cif.'
_cod_database_code 7240253

loop_
_symmetry_equiv_pos_as_xyz
'x, y, z'
'-x, -y, -z'

loop_
_atom_site_label
_atom_site_type_symbol
_atom_site_fract_x
_atom_site_fract_y
_atom_site_fract_z
_atom_site_U_iso_or_equiv
_atom_site_adp_type
_atom_site_occupancy
_atom_site_symmetry_multiplicity
_atom_site_calc_flag
_atom_site_refinement_flags
_atom_site_disorder_assembly
_atom_site_disorder_group
Si1 Si 0.76427(5) 0.74448(4) 0.98026(3) 0.02163(11) Uani 1 1 d . . .
Si2 Si 0.24349(5) 0.74013(4) 0.47198(3) 0.02051(11) Uani 1 1 d . . .
O11 O 0.49476(15) 0.88728(14) 0.93562(10) 0.0422(4) Uani 1 1 d . . .
O12 O 0.63546(13) 0.89707(12) 0.96136(8) 0.0303(3) Uani 1 1 d . . .
O21 O 0.33133(15) 0.50263(12) 0.50512(10) 0.0346(3) Uani 1 1 d . . .
O22 O 0.37069(13) 0.59131(11) 0.44696(8) 0.0266(3) Uani 1 1 d . . .
C11 C 0.71014(18) 0.65969(17) 1.07306(11) 0.0245(4) Uani 1 1 d . . .
C12 C 0.5909(2) 0.62305(19) 1.06358(13) 0.0321(4) Uani 1 1 d . . .
C13 C 0.5546(2) 0.5555(2) 1.13146(14) 0.0384(5) Uani 1 1 d . . .
C14 C 0.6376(2) 0.52164(19) 1.21054(14) 0.0371(5) Uani 1 1 d . . .
C15 C 0.7551(2) 0.55685(18) 1.22196(13) 0.0335(4) Uani 1 1 d . . .
C16 C 0.7911(2) 0.62498(18) 1.15377(12) 0.0286(4) Uani 1 1 d . . .
C21 C 0.92812(18) 0.77850(16) 1.01069(11) 0.0224(3) Uani 1 1 d . . .
C22 C 0.9209(2) 0.85981(19) 1.08112(13) 0.0326(4) Uani 1 1 d . . .
C23 C 1.0436(2) 0.8828(2) 1.10481(14) 0.0397(5) Uani 1 1 d . . .
C24 C 1.1766(2) 0.8258(2) 1.05914(14) 0.0351(4) Uani 1 1 d . . .
C25 C 1.1872(2) 0.74453(19) 0.99008(13) 0.0303(4) Uani 1 1 d . . .
C26 C 1.06396(19) 0.72140(17) 0.96562(11) 0.0250(4) Uani 1 1 d . . .
C31 C 0.79306(17) 0.65772(16) 0.87341(11) 0.0213(3) Uani 1 1 d . . .
C32 C 0.82109(19) 0.71526(18) 0.79513(11) 0.0266(4) Uani 1 1 d . . .
C33 C 0.8426(2) 0.6547(2) 0.71378(13) 0.0330(4) Uani 1 1 d . . .
C34 C 0.8375(2) 0.5358(2) 0.70870(13) 0.0347(4) Uani 1 1 d . . .
C35 C 0.8114(2) 0.47647(19) 0.78472(13) 0.0318(4) Uani 1 1 d . . .
C36 C 0.78951(19) 0.53725(17) 0.86650(12) 0.0260(4) Uani 1 1 d . . .
C41 C 0.26191(19) 0.76877(16) 0.59268(11) 0.0230(3) Uani 1 1 d . . .
C42 C 0.1399(2) 0.81143(17) 0.65044(12) 0.0280(4) Uani 1 1 d . . .
C43 C 0.1570(2) 0.83340(19) 0.74011(13) 0.0348(4) Uani 1 1 d . . .
C44 C 0.2958(2) 0.81463(19) 0.77307(13) 0.0357(5) Uani 1 1 d . . .
C45 C 0.4192(2) 0.77105(19) 0.71764(13) 0.0332(4) Uani 1 1 d . . .
C46 C 0.4024(2) 0.74783(18) 0.62854(12) 0.0288(4) Uani 1 1 d . . .
C51 C 0.31001(18) 0.83931(16) 0.39720(11) 0.0226(3) Uani 1 1 d . . .
C52 C 0.3214(2) 0.95044(17) 0.42693(13) 0.0289(4) Uani 1 1 d . . .
C53 C 0.3761(2) 1.02029(19) 0.37106(14) 0.0353(4) Uani 1 1 d . . .
C54 C 0.4205(2) 0.98123(19) 0.28492(13) 0.0326(4) Uani 1 1 d . . .
C55 C 0.4105(2) 0.87195(19) 0.25391(13) 0.0315(4) Uani 1 1 d . . .
C56 C 0.3552(2) 0.80192(19) 0.30958(12) 0.0281(4) Uani 1 1 d . . .
C61 C 0.05246(18) 0.75548(15) 0.44259(11) 0.0211(3) Uani 1 1 d . . .
C62 C -0.0313(2) 0.84054(17) 0.37388(12) 0.0281(4) Uani 1 1 d . . .
C63 C -0.1730(2) 0.8512(2) 0.35101(13) 0.0350(4) Uani 1 1 d . . .
C64 C -0.2339(2) 0.77643(19) 0.39578(13) 0.0313(4) Uani 1 1 d . . .
C65 C -0.1533(2) 0.69110(18) 0.46408(12) 0.0274(4) Uani 1 1 d . . .
C66 C -0.01215(19) 0.68110(16) 0.48721(11) 0.0235(3) Uani 1 1 d . . .
H1 H 0.433(4) 0.957(3) 0.973(2) 0.096(11) Uiso 1 1 d . . .
H2 H 0.431(4) 0.461(3) 0.537(2) 0.093(10) Uiso 1 1 d . . .
H12 H 0.531(2) 0.6466(19) 1.0077(14) 0.036(5) Uiso 1 1 d . . .
H13 H 0.472(3) 0.532(2) 1.1235(15) 0.051(7) Uiso 1 1 d . . .
H14 H 0.612(2) 0.475(2) 1.2586(15) 0.041(6) Uiso 1 1 d . . .
H15 H 0.814(2) 0.534(2) 1.2781(15) 0.046(6) Uiso 1 1 d . . .
H16 H 0.872(2) 0.649(2) 1.1620(13) 0.036(5) Uiso 1 1 d . . .
H22 H 0.828(2) 0.9001(19) 1.1147(13) 0.031(5) Uiso 1 1 d . . .
H23 H 1.036(3) 0.939(2) 1.1516(16) 0.050(6) Uiso 1 1 d . . .
H24 H 1.262(2) 0.841(2) 1.0751(14) 0.040(6) Uiso 1 1 d . . .
H25 H 1.281(2) 0.702(2) 0.9583(13) 0.035(5) Uiso 1 1 d . . .
H26 H 1.072(2) 0.6644(18) 0.9186(13) 0.025(5) Uiso 1 1 d . . .
H32 H 0.823(2) 0.799(2) 0.7980(13) 0.033(5) Uiso 1 1 d . . .
H33 H 0.860(2) 0.698(2) 0.6623(15) 0.043(6) Uiso 1 1 d . . .
H34 H 0.852(2) 0.492(2) 0.6523(15) 0.043(6) Uiso 1 1 d . . .
H35 H 0.806(2) 0.393(2) 0.7828(14) 0.040(6) Uiso 1 1 d . . .
H36 H 0.773(2) 0.4925(18) 0.9195(13) 0.026(5) Uiso 1 1 d . . .
H42 H 0.044(2) 0.8264(18) 0.6283(13) 0.028(5) Uiso 1 1 d . . .
H43 H 0.071(2) 0.862(2) 0.7765(15) 0.043(6) Uiso 1 1 d . . .
H44 H 0.306(2) 0.834(2) 0.8333(16) 0.048(6) Uiso 1 1 d . . .
H45 H 0.517(2) 0.7544(19) 0.7402(13) 0.035(5) Uiso 1 1 d . . .
H46 H 0.490(2) 0.7147(19) 0.5913(13) 0.033(5) Uiso 1 1 d . . .
H52 H 0.292(2) 0.9788(18) 0.4867(13) 0.027(5) Uiso 1 1 d . . .
H53 H 0.385(2) 1.096(2) 0.3961(14) 0.041(6) Uiso 1 1 d . . .
H54 H 0.456(2) 1.028(2) 0.2462(14) 0.038(6) Uiso 1 1 d . . .
H55 H 0.448(2) 0.8420(19) 0.1939(14) 0.032(5) Uiso 1 1 d . . .
H56 H 0.350(2) 0.727(2) 0.2888(13) 0.035(5) Uiso 1 1 d . . .
H62 H 0.011(2) 0.8904(19) 0.3420(13) 0.033(5) Uiso 1 1 d . . .
H63 H -0.229(2) 0.910(2) 0.3036(15) 0.042(6) Uiso 1 1 d . . .
H64 H -0.330(2) 0.7836(19) 0.3810(13) 0.034(5) Uiso 1 1 d . . .
H65 H -0.195(2) 0.6383(19) 0.4952(13) 0.030(5) Uiso 1 1 d . . .
H66 H 0.045(2) 0.6201(19) 0.5335(13) 0.030(5) Uiso 1 1 d . . .

loop_
_atom_site_aniso_label
_atom_site_aniso_U_11
_atom_site_aniso_U_22
_atom_site_aniso_U_33
_atom_site_aniso_U_23
_atom_site_aniso_U_13
_atom_site_aniso_U_12
Si1 0.0180(2) 0.0242(2) 0.0210(2) -0.00476(17) 0.00001(17) -0.00671(18)
Si2 0.0199(2) 0.0205(2) 0.0223(2) -0.00206(16) 0.00050(17) -0.00939(18)
O11 0.0243(7) 0.0393(8) 0.0566(9) -0.0163(7) -0.0117(6) -0.0055(6)
O12 0.0202(6) 0.0293(7) 0.0364(7) -0.0086(5) -0.0040(5) -0.0047(5)
O21 0.0280(7) 0.0246(7) 0.0533(9) 0.0047(6) 0.0000(6) -0.0135(6)
O22 0.0237(6) 0.0220(6) 0.0335(7) -0.0012(5) 0.0010(5) -0.0087(5)
C11 0.0208(8) 0.0285(9) 0.0238(9) -0.0076(7) 0.0037(6) -0.0092(7)
C12 0.0260(9) 0.0424(11) 0.0302(10) -0.0105(8) 0.0041(8) -0.0158(8)
C13 0.0362(11) 0.0441(12) 0.0452(12) -0.0154(9) 0.0143(9) -0.0262(10)
C14 0.0454(12) 0.0300(10) 0.0370(11) -0.0063(8) 0.0159(9) -0.0163(9)
C15 0.0371(11) 0.0315(10) 0.0277(10) 0.0000(7) 0.0019(8) -0.0099(8)
C16 0.0248(9) 0.0326(10) 0.0282(10) -0.0041(7) 0.0010(7) -0.0115(8)
C21 0.0224(8) 0.0227(8) 0.0221(8) 0.0003(6) -0.0023(6) -0.0093(7)
C22 0.0296(10) 0.0336(10) 0.0337(10) -0.0105(8) 0.0037(8) -0.0116(8)
C23 0.0454(12) 0.0381(12) 0.0405(12) -0.0120(9) -0.0046(9) -0.0213(10)
C24 0.0315(10) 0.0397(11) 0.0416(11) 0.0029(8) -0.0090(8) -0.0224(9)
C25 0.0247(9) 0.0364(10) 0.0301(10) 0.0037(7) -0.0011(7) -0.0131(8)
C26 0.0250(9) 0.0274(9) 0.0217(9) -0.0013(7) -0.0009(7) -0.0097(7)
C31 0.0164(8) 0.0241(8) 0.0210(8) -0.0030(6) -0.0020(6) -0.0057(6)
C32 0.0256(9) 0.0282(9) 0.0264(9) -0.0012(7) -0.0008(7) -0.0114(7)
C33 0.0341(11) 0.0419(11) 0.0227(10) -0.0017(8) 0.0033(7) -0.0155(9)
C34 0.0329(10) 0.0418(11) 0.0271(10) -0.0140(8) 0.0018(8) -0.0121(9)
C35 0.0318(10) 0.0272(10) 0.0364(11) -0.0085(7) -0.0018(8) -0.0114(8)
C36 0.0229(9) 0.0273(9) 0.0262(9) -0.0004(7) -0.0011(7) -0.0087(7)
C41 0.0274(9) 0.0199(8) 0.0244(9) -0.0008(6) -0.0003(7) -0.0124(7)
C42 0.0306(10) 0.0268(9) 0.0303(10) -0.0047(7) 0.0029(7) -0.0154(8)
C43 0.0455(12) 0.0344(11) 0.0303(10) -0.0093(8) 0.0110(9) -0.0218(9)
C44 0.0587(14) 0.0349(11) 0.0232(10) -0.0012(7) -0.0031(9) -0.0291(10)
C45 0.0411(12) 0.0332(10) 0.0321(10) 0.0041(8) -0.0109(9) -0.0224(9)
C46 0.0297(10) 0.0291(9) 0.0305(10) -0.0002(7) -0.0005(8) -0.0151(8)
C51 0.0197(8) 0.0230(8) 0.0252(9) -0.0012(6) 0.0003(6) -0.0089(7)
C52 0.0343(10) 0.0245(9) 0.0286(10) -0.0036(7) 0.0043(8) -0.0125(8)
C53 0.0415(12) 0.0249(10) 0.0426(12) -0.0002(8) 0.0034(9) -0.0168(9)
C54 0.0294(10) 0.0328(10) 0.0364(11) 0.0103(8) 0.0004(8) -0.0145(8)
C55 0.0290(10) 0.0431(11) 0.0239(10) 0.0004(8) 0.0008(7) -0.0165(8)
C56 0.0290(10) 0.0341(10) 0.0264(9) -0.0051(7) 0.0007(7) -0.0179(8)
C61 0.0207(8) 0.0196(8) 0.0223(8) -0.0047(6) 0.0016(6) -0.0074(6)
C62 0.0258(9) 0.0276(9) 0.0301(10) 0.0035(7) 0.0004(7) -0.0102(8)
C63 0.0299(10) 0.0400(11) 0.0318(11) 0.0069(8) -0.0071(8) -0.0114(9)
C64 0.0237(9) 0.0371(11) 0.0333(10) -0.0049(8) -0.0041(7) -0.0123(8)
C65 0.0262(9) 0.0287(9) 0.0306(10) -0.0029(7) 0.0024(7) -0.0145(8)
C66 0.0227(9) 0.0238(9) 0.0235(9) -0.0010(6) 0.0004(7) -0.0090(7)

loop_
_atom_type_symbol
_atom_type_description
_atom_type_scat_dispersion_real
_atom_type_scat_dispersion_imag
_atom_type_scat_source
C C 0.0033 0.0016 'International Tables Vol C Tables 4.2.6.8 and 6.1.1.4'
H H 0.0000 0.0000 'International Tables Vol C Tables 4.2.6.8 and 6.1.1.4'
O O 0.0106 0.0060 'International Tables Vol C Tables 4.2.6.8 and 6.1.1.4'
Si Si 0.0817 0.0704 'International Tables Vol C Tables 4.2.6.8 and 6.1.1.4'

loop_
_geom_angle_atom_site_label_1
_geom_angle_atom_site_label_2
_geom_angle_atom_site_label_3
_geom_angle
_geom_angle_site_symmetry_1
_geom_angle_site_symmetry_3
_geom_angle_publ_flag
O12 Si1 C31 108.11(7) . . ?
O12 Si1 C21 99.49(7) . . ?
C31 Si1 C21 112.07(7) . . ?
O12 Si1 C11 112.46(7) . . ?
C31 Si1 C11 111.81(8) . . ?
C21 Si1 C11 112.24(7) . . ?
O22 Si2 C61 109.54(7) . . ?
O22 Si2 C41 109.35(7) . . ?
C61 Si2 C41 112.32(7) . . ?
O22 Si2 C51 99.59(7) . . ?
C61 Si2 C51 113.30(7) . . ?
C41 Si2 C51 111.94(7) . . ?
O12 O11 H1 93.7(18) . . ?
O11 O12 Si1 106.51(9) . . ?
O22 O21 H2 96.3(17) . . ?
O21 O22 Si2 104.63(9) . . ?
C16 C11 C12 117.24(17) . . ?
C16 C11 Si1 121.19(13) . . ?
C12 C11 Si1 121.52(14) . . ?
C13 C12 C11 121.37(18) . . ?
C13 C12 H12 119.3(12) . . ?
C11 C12 H12 119.3(12) . . ?
C12 C13 C14 120.09(18) . . ?
C12 C13 H13 119.8(14) . . ?
C14 C13 H13 120.2(14) . . ?
C15 C14 C13 119.85(18) . . ?
C15 C14 H14 119.5(13) . . ?
C13 C14 H14 120.6(13) . . ?
C14 C15 C16 119.95(19) . . ?
C14 C15 H15 120.6(13) . . ?
C16 C15 H15 119.4(13) . . ?
C15 C16 C11 121.50(17) . . ?
C15 C16 H16 119.5(12) . . ?
C11 C16 H16 119.0(12) . . ?
C26 C21 C22 117.63(16) . . ?
C26 C21 Si1 121.16(13) . . ?
C22 C21 Si1 121.19(13) . . ?
C23 C22 C21 121.11(18) . . ?
C23 C22 H22 119.2(11) . . ?
C21 C22 H22 119.7(11) . . ?
C22 C23 C24 120.31(18) . . ?
C22 C23 H23 119.5(14) . . ?
C24 C23 H23 120.1(14) . . ?
C25 C24 C23 119.77(17) . . ?
C25 C24 H24 119.4(13) . . ?
C23 C24 H24 120.8(13) . . ?
C24 C25 C26 120.21(18) . . ?
C24 C25 H25 120.7(12) . . ?
C26 C25 H25 119.1(12) . . ?
C25 C26 C21 120.95(17) . . ?
C25 C26 H26 120.0(11) . . ?
C21 C26 H26 119.0(11) . . ?
C36 C31 C32 117.68(15) . . ?
C36 C31 Si1 123.59(13) . . ?
C32 C31 Si1 118.73(13) . . ?
C33 C32 C31 120.90(17) . . ?
C33 C32 H32 119.8(12) . . ?
C31 C32 H32 119.3(12) . . ?
C34 C33 C32 120.23(18) . . ?
C34 C33 H33 121.8(13) . . ?
C32 C33 H33 118.0(13) . . ?
C35 C34 C33 120.12(17) . . ?
C35 C34 H34 118.5(13) . . ?
C33 C34 H34 121.4(13) . . ?
C34 C35 C36 119.73(18) . . ?
C34 C35 H35 121.7(12) . . ?
C36 C35 H35 118.6(12) . . ?
C35 C36 C31 121.34(17) . . ?
C35 C36 H36 118.1(11) . . ?
C31 C36 H36 120.5(11) . . ?
C42 C41 C46 117.59(16) . . ?
C42 C41 Si2 122.49(13) . . ?
C46 C41 Si2 119.92(13) . . ?
C43 C42 C41 121.16(18) . . ?
C43 C42 H42 119.2(12) . . ?
C41 C42 H42 119.6(12) . . ?
C44 C43 C42 119.99(19) . . ?
C44 C43 H43 122.3(13) . . ?
C42 C43 H43 117.8(13) . . ?
C43 C44 C45 120.15(18) . . ?
C43 C44 H44 119.6(14) . . ?
C45 C44 H44 120.2(14) . . ?
C44 C45 C46 119.81(18) . . ?
C44 C45 H45 121.1(12) . . ?
C46 C45 H45 119.1(12) . . ?
C45 C46 C41 121.27(18) . . ?
C45 C46 H46 118.9(12) . . ?
C41 C46 H46 119.9(12) . . ?
C56 C51 C52 117.75(16) . . ?
C56 C51 Si2 120.44(13) . . ?
C52 C51 Si2 121.78(13) . . ?
C53 C52 C51 120.77(17) . . ?
C53 C52 H52 119.2(11) . . ?
C51 C52 H52 120.0(11) . . ?
C54 C53 C52 120.41(18) . . ?
C54 C53 H53 122.2(12) . . ?
C52 C53 H53 117.3(12) . . ?
C53 C54 C55 120.02(17) . . ?
C53 C54 H54 121.3(13) . . ?
C55 C54 H54 118.7(13) . . ?
C54 C55 C56 119.76(18) . . ?
C54 C55 H55 119.2(11) . . ?
C56 C55 H55 120.9(11) . . ?
C55 C56 C51 121.29(17) . . ?
C55 C56 H56 119.7(12) . . ?
C51 C56 H56 119.0(12) . . ?
C62 C61 C66 117.44(15) . . ?
C62 C61 Si2 121.04(13) . . ?
C66 C61 Si2 121.51(13) . . ?
C63 C62 C61 121.26(17) . . ?
C63 C62 H62 119.7(12) . . ?
C61 C62 H62 119.0(12) . . ?
C64 C63 C62 120.16(18) . . ?
C64 C63 H63 119.6(13) . . ?
C62 C63 H63 120.2(13) . . ?
C63 C64 C65 119.85(17) . . ?
C63 C64 H64 120.7(12) . . ?
C65 C64 H64 119.4(12) . . ?
C66 C65 C64 119.92(17) . . ?
C66 C65 H65 119.9(11) . . ?
C64 C65 H65 120.2(12) . . ?
C65 C66 C61 121.37(16) . . ?
C65 C66 H66 119.8(11) . . ?
C61 C66 H66 118.8(11) . . ?

loop_
_geom_bond_atom_site_label_1
_geom_bond_atom_site_label_2
_geom_bond_distance
_geom_bond_site_symmetry_2
_geom_bond_publ_flag
Si1 O12 1.6931(13) . ?
Si1 C31 1.8586(16) . ?
Si1 C21 1.8608(17) . ?
Si1 C11 1.8616(18) . ?
Si2 O22 1.6930(12) . ?
Si2 C61 1.8604(17) . ?
Si2 C41 1.8605(17) . ?
Si2 C51 1.8630(17) . ?
O11 O12 1.4814(17) . ?
O11 H1 0.97(3) . ?
O21 O22 1.4791(17) . ?
O21 H2 1.01(3) . ?
C11 C16 1.398(2) . ?
C11 C12 1.402(2) . ?
C12 C13 1.385(3) . ?
C12 H12 0.99(2) . ?
C13 C14 1.386(3) . ?
C13 H13 0.95(2) . ?
C14 C15 1.379(3) . ?
C14 H14 0.97(2) . ?
C15 C16 1.391(3) . ?
C15 H15 0.98(2) . ?
C16 H16 0.95(2) . ?
C21 C26 1.398(2) . ?
C21 C22 1.403(2) . ?
C22 C23 1.381(3) . ?
C22 H22 0.98(2) . ?
C23 C24 1.381(3) . ?
C23 H23 0.94(2) . ?
C24 C25 1.380(3) . ?
C24 H24 0.95(2) . ?
C25 C26 1.390(2) . ?
C25 H25 0.97(2) . ?
C26 H26 0.950(19) . ?
C31 C36 1.394(2) . ?
C31 C32 1.403(2) . ?
C32 C33 1.385(2) . ?
C32 H32 0.97(2) . ?
C33 C34 1.381(3) . ?
C33 H33 0.95(2) . ?
C34 C35 1.379(3) . ?
C34 H34 0.97(2) . ?
C35 C36 1.392(2) . ?
C35 H35 0.98(2) . ?
C36 H36 0.975(19) . ?
C41 C42 1.395(2) . ?
C41 C46 1.402(2) . ?
C42 C43 1.390(3) . ?
C42 H42 0.95(2) . ?
C43 C44 1.378(3) . ?
C43 H43 0.95(2) . ?
C44 C45 1.384(3) . ?
C44 H44 0.95(2) . ?
C45 C46 1.385(3) . ?
C45 H45 0.96(2) . ?
C46 H46 0.96(2) . ?
C51 C56 1.399(2) . ?
C51 C52 1.400(2) . ?
C52 C53 1.387(3) . ?
C52 H52 0.960(19) . ?
C53 C54 1.381(3) . ?
C53 H53 0.98(2) . ?
C54 C55 1.381(3) . ?
C54 H54 0.94(2) . ?
C55 C56 1.390(3) . ?
C55 H55 0.98(2) . ?
C56 H56 0.94(2) . ?
C61 C62 1.399(2) . ?
C61 C66 1.402(2) . ?
C62 C63 1.387(3) . ?
C62 H62 0.94(2) . ?
C63 C64 1.382(3) . ?
C63 H63 0.96(2) . ?
C64 C65 1.387(3) . ?
C64 H64 0.94(2) . ?
C65 C66 1.385(2) . ?
C65 H65 0.96(2) . ?
C66 H66 0.96(2) . ?

loop_
_geom_hbond_atom_site_label_D
_geom_hbond_atom_site_label_H
_geom_hbond_atom_site_label_A
_geom_hbond_distance_DH
_geom_hbond_distance_HA
_geom_hbond_distance_DA
_geom_hbond_angle_DHA
_geom_hbond_site_symmetry_A
O11 H1 O12 0.97(3) 1.83(3) 2.7670(18) 163(3) 2_677
O21 H2 O22 1.01(3) 1.80(3) 2.7548(18) 157(3) 2_666

loop_
_geom_torsion_atom_site_label_1
_geom_torsion_atom_site_label_2
_geom_torsion_atom_site_label_3
_geom_torsion_atom_site_label_4
_geom_torsion
_geom_torsion_site_symmetry_1
_geom_torsion_site_symmetry_2
_geom_torsion_site_symmetry_3
_geom_torsion_site_symmetry_4
_geom_torsion_publ_flag
Si1 O12 O11 H1 136.3(19) . . . . ?
Si2 O22 O21 H2 -121.5(18) . . . . ?
C21 Si1 O12 O11 179.91(10) . . . . ?
C51 Si2 O22 O21 178.48(9) . . . . ?
